data_7108844
loop_
_publ_author_name
'Kui, Steven C. F.'
'Chow, Pui Keong'
'Cheng, Gang'
'Kwok, Chi-Chung'
'Kwong, Chun Lam'
'Low, Kam-Hung'
'Che, Chi-Ming'

_publ_section_title
;
 Robust phosphorescent platinum(II) complexes with tetradentate O^N^C^N
 ligands: high efficiency OLEDs with excellent efficiency stability
;
_journal_coden_ASTM CHCOFS
_journal_issue 15
_journal_name_full
;
 Chemical Communications (Cambridge, United Kingdom)
;
_journal_page_first 1497
_journal_page_last 1499
_journal_paper_doi 10.1039/c2cc37862k
_journal_volume 49
_journal_year 2013
_chemical_formula_moiety '2(C40 H42 N2 O Pt), 2(C H2 Cl2), H2 O'
_chemical_formula_sum 'C82 H90 Cl4 N4 O3 Pt2'
_chemical_formula_weight 1711.54
_space_group_IT_number 60
_symmetry_cell_setting orthorhombic
_symmetry_space_group_name_Hall '-P 2n 2ab'
_symmetry_space_group_name_H-M 'P b c n'
_atom_sites_solution_hydrogens geom
_atom_sites_solution_primary direct
_atom_sites_solution_secondary difmap
_audit_creation_method SHELXL-97
_cell_angle_alpha 90.00
_cell_angle_beta 90.00
_cell_angle_gamma 90.00
_cell_formula_units_Z 4
_cell_length_a 31.5586(14)
_cell_length_b 16.6386(8)
_cell_length_c 13.6571(6)
_cell_measurement_reflns_used 312
_cell_measurement_temperature 100(2)
_cell_measurement_theta_max 45
_cell_measurement_theta_min 3
_cell_volume 7171.2(6)
_computing_structure_refinement 'SHELXL-97 (Sheldrick, 1997)'
_computing_structure_solution 'SHELXS-97 (Sheldrick, 1990)'
_diffrn_ambient_temperature 100(2)
_diffrn_measured_fraction_theta_full 0.992
_diffrn_measured_fraction_theta_max 0.992
_diffrn_radiation_monochromator graphite
_diffrn_radiation_source 'fine-focus sealed tube'
_diffrn_radiation_type CuK\a
_diffrn_radiation_wavelength 1.54178
_diffrn_reflns_av_R_equivalents 0.0655
_diffrn_reflns_av_sigmaI/netI 0.0398
_diffrn_reflns_limit_h_max 36
_diffrn_reflns_limit_h_min -36
_diffrn_reflns_limit_k_max 18
_diffrn_reflns_limit_k_min -19
_diffrn_reflns_limit_l_max 16
_diffrn_reflns_limit_l_min -15
_diffrn_reflns_number 44156
_diffrn_reflns_theta_full 66.09
_diffrn_reflns_theta_max 66.09
_diffrn_reflns_theta_min 2.80
_exptl_absorpt_coefficient_mu 8.969
_exptl_absorpt_correction_T_max 0.836
_exptl_absorpt_correction_T_min 0.550
_exptl_absorpt_correction_type multi-scan
_exptl_absorpt_process_details SADABS
_exptl_crystal_density_diffrn 1.585
_exptl_crystal_density_method 'not measured'
_exptl_crystal_F_000 3432
_exptl_crystal_size_max 0.08
_exptl_crystal_size_mid 0.06
_exptl_crystal_size_min 0.02
_refine_diff_density_max 1.956
_refine_diff_density_min -2.596
_refine_diff_density_rms 0.198
_refine_ls_extinction_method none
_refine_ls_goodness_of_fit_ref 1.087
_refine_ls_hydrogen_treatment mixed
_refine_ls_matrix_type full
_refine_ls_number_parameters 442
_refine_ls_number_reflns 6211
_refine_ls_number_restraints 0
_refine_ls_restrained_S_all 1.087
_refine_ls_R_factor_all 0.0526
_refine_ls_R_factor_gt 0.0481
_refine_ls_shift/su_max 0.001
_refine_ls_shift/su_mean 0.000
_refine_ls_structure_factor_coef Fsqd
_refine_ls_weighting_details 'calc w=1/[\s^2^(Fo^2^)+(0.0982P)^2^+12.1530P] where P=(Fo^2^+2Fc^2^)/3'
_refine_ls_weighting_scheme calc
_refine_ls_wR_factor_gt 0.1395
_refine_ls_wR_factor_ref 0.1433
_reflns_number_gt 5523
_reflns_number_total 6211
_reflns_threshold_expression >2sigma(I)
_cod_data_source_file c2cc37862k.txt
_cod_data_source_block hung39
_cod_original_sg_symbol_H-M 'P bcn'
_cod_database_code 7108844

loop_
_symmetry_equiv_pos_as_xyz
'x, y, z'
'-x+1/2, -y+1/2, z+1/2'
'-x, y, -z+1/2'
'x+1/2, -y+1/2, -z'
'-x, -y, -z'
'x-1/2, y-1/2, -z-1/2'
'x, -y, z-1/2'
'-x-1/2, y-1/2, z'

loop_
_atom_site_label
_atom_site_type_symbol
_atom_site_fract_x
_atom_site_fract_y
_atom_site_fract_z
_atom_site_U_iso_or_equiv
_atom_site_adp_type
_atom_site_occupancy
_atom_site_symmetry_multiplicity
_atom_site_calc_flag
_atom_site_refinement_flags
Pt1 Pt 0.012703(7) 0.015583(14) 0.364093(17) 0.01452(14) Uani 1 1 d .
O1 O 0.04215(11) -0.0940(2) 0.3419(3) 0.0177(8) Uani 1 1 d .
O2 O 0.0000 -0.2172(4) 0.2500 0.0287(13) Uani 1 2 d S
N1 N 0.06519(12) 0.0801(2) 0.3388(3) 0.0140(8) Uani 1 1 d .
N2 N -0.04818(15) -0.0155(2) 0.3996(3) 0.0153(9) Uani 1 1 d .
Cl1 Cl -0.09417(5) -0.35688(11) 0.46741(12) 0.0465(4) Uani 1 1 d .
Cl2 Cl -0.06995(8) -0.38162(11) 0.26472(13) 0.0661(6) Uani 1 1 d .
C1 C 0.08362(16) -0.1007(3) 0.3294(4) 0.0182(11) Uani 1 1 d .
C2 C 0.09853(16) -0.1811(3) 0.3284(4) 0.0188(11) Uani 1 1 d .
H2 H 0.0787 -0.2236 0.3366 0.023 Uiso 1 1 calc R
C3 C 0.14065(16) -0.1996(3) 0.3159(4) 0.0214(11) Uani 1 1 d .
H3 H 0.1496 -0.2541 0.3145 0.026 Uiso 1 1 calc R
C4 C 0.16996(15) -0.1379(3) 0.3054(4) 0.0210(11) Uani 1 1 d .
H4 H 0.1992 -0.1498 0.2972 0.025 Uiso 1 1 calc R
C5 C 0.15644(16) -0.0603(3) 0.3068(4) 0.0218(11) Uani 1 1 d .
H5 H 0.1771 -0.0190 0.3013 0.026 Uiso 1 1 calc R
C6 C 0.11307(16) -0.0371(3) 0.3160(4) 0.0185(11) Uani 1 1 d .
C7 C 0.10404(15) 0.0512(3) 0.3134(3) 0.0163(10) Uani 1 1 d .
C8 C 0.13548(16) 0.1062(3) 0.2857(4) 0.0195(11) Uani 1 1 d .
H8 H 0.1622 0.0861 0.2653 0.023 Uiso 1 1 calc R
C9 C 0.12928(15) 0.1887(3) 0.2869(4) 0.0179(11) Uani 1 1 d .
C10 C 0.08977(15) 0.2162(3) 0.3199(3) 0.0176(11) Uani 1 1 d .
H10 H 0.0846 0.2723 0.3255 0.021 Uiso 1 1 calc R
C11 C 0.05830(16) 0.1622(3) 0.3443(4) 0.0178(11) Uani 1 1 d .
C12 C 0.01479(15) 0.1859(4) 0.3744(4) 0.0155(12) Uani 1 1 d .
C13 C -0.01064(15) 0.1194(3) 0.3866(4) 0.0162(11) Uani 1 1 d .
C14 C -0.05334(16) 0.1270(3) 0.4130(4) 0.0174(11) Uani 1 1 d .
C15 C -0.06993(15) 0.2033(3) 0.4302(3) 0.0173(11) Uani 1 1 d .
H15 H -0.0987 0.2092 0.4493 0.021 Uiso 1 1 calc R
C16 C -0.04409(16) 0.2712(3) 0.4194(4) 0.0198(11) Uani 1 1 d .
C17 C -0.00140(17) 0.2616(3) 0.3908(4) 0.0177(10) Uani 1 1 d .
H17 H 0.0162 0.3075 0.3828 0.021 Uiso 1 1 calc R
C18 C -0.07410(16) 0.0483(3) 0.4207(3) 0.0182(11) Uani 1 1 d .
C19 C -0.11623(16) 0.0338(3) 0.4486(4) 0.0194(11) Uani 1 1 d .
H19 H -0.1343 0.0777 0.4642 0.023 Uiso 1 1 calc R
C20 C -0.13171(17) -0.0439(3) 0.4535(4) 0.0215(11) Uani 1 1 d .
H20 H -0.1602 -0.0539 0.4720 0.026 Uiso 1 1 calc R
C21 C -0.10482(17) -0.1066(3) 0.4309(4) 0.0209(11) Uani 1 1 d .
H21 H -0.1148 -0.1604 0.4337 0.025 Uiso 1 1 calc R
C22 C -0.06314(16) -0.0912(3) 0.4041(4) 0.0199(11) Uani 1 1 d .
H22 H -0.0449 -0.1348 0.3887 0.024 Uiso 1 1 calc R
C23 C 0.16148(14) 0.2457(3) 0.2490(3) 0.0185(11) Uani 1 1 d .
C24 C 0.16322(15) 0.3244(3) 0.2820(4) 0.0188(11) Uani 1 1 d .
H24 H 0.1450 0.3407 0.3338 0.023 Uiso 1 1 calc R
C25 C 0.19123(15) 0.3804(3) 0.2408(4) 0.0214(11) Uani 1 1 d .
C26 C 0.21842(16) 0.3525(3) 0.1669(4) 0.0221(11) Uani 1 1 d .
H26 H 0.2378 0.3895 0.1383 0.026 Uiso 1 1 calc R
C27 C 0.21853(16) 0.2739(4) 0.1333(3) 0.0188(12) Uani 1 1 d .
C28 C 0.18948(15) 0.2209(3) 0.1748(4) 0.0201(11) Uani 1 1 d .
H28 H 0.1886 0.1668 0.1525 0.024 Uiso 1 1 calc R
C29 C 0.24840(16) 0.2487(4) 0.0503(4) 0.0237(12) Uani 1 1 d .
C30 C 0.29482(18) 0.2631(4) 0.0805(5) 0.0363(15) Uani 1 1 d .
H30A H 0.3136 0.2475 0.0267 0.054 Uiso 1 1 calc R
H30B H 0.3014 0.2309 0.1386 0.054 Uiso 1 1 calc R
H30C H 0.2989 0.3202 0.0955 0.054 Uiso 1 1 calc R
C31 C 0.24360(19) 0.1607(3) 0.0216(4) 0.0315(14) Uani 1 1 d .
H31A H 0.2147 0.1510 -0.0017 0.047 Uiso 1 1 calc R
H31B H 0.2493 0.1266 0.0786 0.047 Uiso 1 1 calc R
H31C H 0.2638 0.1478 -0.0307 0.047 Uiso 1 1 calc R
C32 C 0.2392(2) 0.2998(4) -0.0418(4) 0.0340(14) Uani 1 1 d .
H32A H 0.2095 0.2932 -0.0608 0.051 Uiso 1 1 calc R
H32B H 0.2575 0.2821 -0.0955 0.051 Uiso 1 1 calc R
H32C H 0.2448 0.3565 -0.0274 0.051 Uiso 1 1 calc R
C33 C 0.19062(16) 0.4699(3) 0.2680(4) 0.0220(12) Uani 1 1 d .
C34 C 0.23546(18) 0.4986(4) 0.2926(5) 0.0278(13) Uani 1 1 d .
H34A H 0.2536 0.4926 0.2348 0.042 Uiso 1 1 calc R
H34B H 0.2469 0.4663 0.3465 0.042 Uiso 1 1 calc R
H34C H 0.2346 0.5552 0.3120 0.042 Uiso 1 1 calc R
C35 C 0.1619(2) 0.4868(3) 0.3556(5) 0.0284(15) Uani 1 1 d .
H35A H 0.1629 0.5442 0.3715 0.043 Uiso 1 1 calc R
H35B H 0.1716 0.4556 0.4122 0.043 Uiso 1 1 calc R
H35C H 0.1327 0.4715 0.3395 0.043 Uiso 1 1 calc R
C36 C 0.1742(2) 0.5170(3) 0.1796(5) 0.0317(15) Uani 1 1 d .
H36A H 0.1926 0.5071 0.1232 0.048 Uiso 1 1 calc R
H36B H 0.1742 0.5746 0.1949 0.048 Uiso 1 1 calc R
H36C H 0.1453 0.4996 0.1642 0.048 Uiso 1 1 calc R
C37 C -0.06016(16) 0.3573(3) 0.4370(4) 0.0221(12) Uani 1 1 d .
C38 C -0.03288(18) 0.3982(4) 0.5158(4) 0.0320(14) Uani 1 1 d .
H38A H -0.0342 0.3670 0.5765 0.048 Uiso 1 1 calc R
H38B H -0.0436 0.4526 0.5278 0.048 Uiso 1 1 calc R
H38C H -0.0034 0.4011 0.4933 0.048 Uiso 1 1 calc R
C39 C -0.10666(17) 0.3582(3) 0.4735(4) 0.0253(12) Uani 1 1 d .
H39A H -0.1252 0.3356 0.4229 0.038 Uiso 1 1 calc R
H39B H -0.1152 0.4136 0.4875 0.038 Uiso 1 1 calc R
H39C H -0.1090 0.3259 0.5333 0.038 Uiso 1 1 calc R
C40 C -0.05784(19) 0.4057(4) 0.3414(4) 0.0304(13) Uani 1 1 d .
H40A H -0.0287 0.4049 0.3164 0.046 Uiso 1 1 calc R
H40B H -0.0664 0.4614 0.3540 0.046 Uiso 1 1 calc R
H40C H -0.0769 0.3818 0.2928 0.046 Uiso 1 1 calc R
C41 C -0.0671(3) -0.3173(5) 0.3667(4) 0.0447(18) Uani 1 1 d .
H41A H -0.0370 -0.3087 0.3844 0.054 Uiso 1 1 calc R
H41B H -0.0795 -0.2645 0.3493 0.054 Uiso 1 1 calc R
H100 H 0.016(2) -0.183(5) 0.285(6) 0.07(3) Uiso 1 1 d .

loop_
_atom_site_aniso_label
_atom_site_aniso_U_11
_atom_site_aniso_U_22
_atom_site_aniso_U_33
_atom_site_aniso_U_23
_atom_site_aniso_U_13
_atom_site_aniso_U_12
Pt1 0.01944(19) 0.0110(2) 0.01309(19) -0.00035(7) -0.00093(7) -0.00022(8)
O1 0.0208(18) 0.0091(19) 0.0232(18) 0.0009(15) -0.0032(15) 0.0016(15)
O2 0.030(3) 0.018(3) 0.038(4) 0.000 -0.002(3) 0.000
N1 0.015(2) 0.010(2) 0.017(2) -0.0016(17) -0.0037(16) -0.0045(18)
N2 0.029(3) 0.011(2) 0.006(2) -0.0040(16) 0.0049(19) -0.0022(17)
Cl1 0.0491(9) 0.0596(11) 0.0308(8) -0.0087(8) 0.0012(7) -0.0050(8)
Cl2 0.1332(18) 0.0212(9) 0.0440(10) 0.0002(7) 0.0414(11) -0.0033(10)
C1 0.025(3) 0.015(3) 0.015(3) -0.001(2) -0.003(2) 0.001(2)
C2 0.025(3) 0.017(3) 0.015(2) -0.001(2) 0.000(2) -0.001(2)
C3 0.031(3) 0.018(3) 0.015(3) 0.000(2) -0.003(2) 0.006(2)
C4 0.019(2) 0.022(3) 0.022(3) 0.001(2) 0.002(2) 0.005(2)
C5 0.026(3) 0.020(3) 0.020(3) 0.000(2) 0.000(2) 0.004(2)
C6 0.026(3) 0.018(3) 0.012(3) 0.000(2) 0.002(2) -0.004(2)
C7 0.023(3) 0.014(3) 0.013(2) -0.001(2) 0.000(2) 0.000(2)
C8 0.022(3) 0.018(3) 0.019(3) 0.001(2) 0.000(2) 0.004(2)
C9 0.022(2) 0.019(3) 0.013(2) 0.001(2) -0.0037(19) -0.001(2)
C10 0.028(3) 0.012(3) 0.013(2) -0.003(2) 0.001(2) -0.001(2)
C11 0.026(3) 0.014(3) 0.014(2) -0.002(2) -0.001(2) 0.001(2)
C12 0.026(3) 0.009(3) 0.012(3) -0.002(2) 0.0017(18) 0.000(2)
C13 0.024(3) 0.013(3) 0.011(2) -0.002(2) -0.0025(18) 0.006(2)
C14 0.022(2) 0.018(3) 0.013(2) 0.002(2) 0.000(2) -0.001(2)
C15 0.021(2) 0.015(3) 0.016(3) -0.001(2) 0.0023(19) -0.001(2)
C16 0.033(3) 0.014(3) 0.012(2) -0.002(2) -0.001(2) 0.006(2)
C17 0.021(2) 0.020(3) 0.013(2) 0.002(2) 0.001(2) -0.004(2)
C18 0.025(3) 0.021(3) 0.009(2) 0.002(2) -0.005(2) -0.002(2)
C19 0.020(3) 0.022(3) 0.016(3) -0.004(2) -0.002(2) 0.007(2)
C20 0.026(3) 0.021(3) 0.017(3) 0.002(2) 0.003(2) -0.007(2)
C21 0.032(3) 0.015(3) 0.016(3) -0.002(2) -0.001(2) -0.009(2)
C22 0.022(3) 0.023(3) 0.015(3) -0.005(2) -0.004(2) -0.004(2)
C23 0.019(2) 0.021(3) 0.016(3) 0.003(2) -0.002(2) 0.0022(19)
C24 0.021(2) 0.018(3) 0.017(2) 0.000(2) -0.0009(19) 0.002(2)
C25 0.023(3) 0.022(3) 0.018(3) 0.001(2) -0.001(2) -0.005(2)
C26 0.025(3) 0.021(3) 0.020(3) 0.004(2) -0.003(2) -0.004(2)
C27 0.015(3) 0.026(3) 0.015(3) 0.001(2) 0.0008(18) -0.004(2)
C28 0.021(2) 0.018(3) 0.021(3) 0.000(2) -0.002(2) 0.001(2)
C29 0.025(3) 0.025(3) 0.021(3) -0.002(2) 0.007(2) -0.002(2)
C30 0.031(3) 0.045(4) 0.033(3) -0.012(3) 0.006(3) -0.007(3)
C31 0.039(3) 0.029(3) 0.027(3) -0.009(3) 0.009(2) -0.004(3)
C32 0.044(3) 0.033(4) 0.025(3) 0.000(3) 0.011(3) -0.006(3)
C33 0.022(3) 0.017(3) 0.027(3) -0.002(2) 0.003(2) -0.002(2)
C34 0.026(3) 0.021(3) 0.036(4) -0.006(3) -0.004(3) -0.007(2)
C35 0.038(4) 0.013(3) 0.034(4) -0.003(2) 0.010(3) -0.004(2)
C36 0.041(4) 0.018(3) 0.036(4) 0.002(2) -0.003(3) 0.000(2)
C37 0.025(3) 0.018(3) 0.024(3) -0.002(2) 0.004(2) 0.001(2)
C38 0.031(3) 0.028(3) 0.037(3) -0.017(3) -0.005(3) 0.005(3)
C39 0.031(3) 0.014(3) 0.031(3) 0.000(2) 0.006(2) 0.008(2)
C40 0.038(3) 0.021(3) 0.033(3) 0.005(3) 0.006(3) 0.008(3)
C41 0.062(5) 0.039(4) 0.033(4) 0.007(3) -0.006(3) -0.005(4)

loop_
_atom_type_symbol
_atom_type_description
_atom_type_scat_dispersion_real
_atom_type_scat_dispersion_imag
_atom_type_scat_source
C C 0.0181 0.0091 'International Tables Vol C Tables 4.2.6.8 and 6.1.1.4'
H H 0.0000 0.0000 'International Tables Vol C Tables 4.2.6.8 and 6.1.1.4'
N N 0.0311 0.0180 'International Tables Vol C Tables 4.2.6.8 and 6.1.1.4'
O O 0.0492 0.0322 'International Tables Vol C Tables 4.2.6.8 and 6.1.1.4'
Cl Cl 0.3639 0.7018 'International Tables Vol C Tables 4.2.6.8 and 6.1.1.4'
Pt Pt -4.5932 6.9264 'International Tables Vol C Tables 4.2.6.8 and 6.1.1.4'

loop_
_geom_angle_atom_site_label_1
_geom_angle_atom_site_label_2
_geom_angle_atom_site_label_3
_geom_angle
_geom_angle_site_symmetry_3
C13 Pt1 N1 82.04(19) .
C13 Pt1 N2 80.08(19) .
N1 Pt1 N2 162.09(16) .
C13 Pt1 O1 176.04(18) .
N1 Pt1 O1 94.34(15) .
N2 Pt1 O1 103.51(14) .
C13 Pt1 Pt1 93.43(16) 3
N1 Pt1 Pt1 92.23(11) 3
N2 Pt1 Pt1 89.74(13) 3
O1 Pt1 Pt1 88.30(10) 3
C1 O1 Pt1 122.5(3) .
C7 N1 C11 120.3(4) .
C7 N1 Pt1 126.7(3) .
C11 N1 Pt1 112.9(3) .
C22 N2 C18 120.4(5) .
C22 N2 Pt1 125.2(4) .
C18 N2 Pt1 114.5(3) .
O1 C1 C2 114.1(5) .
O1 C1 C6 126.9(5) .
C2 C1 C6 119.0(5) .
C3 C2 C1 122.2(5) .
C2 C3 C4 119.4(5) .
C5 C4 C3 119.4(5) .
C4 C5 C6 124.0(5) .
C1 C6 C5 115.9(5) .
C1 C6 C7 127.6(5) .
C5 C6 C7 116.5(4) .
N1 C7 C8 118.3(5) .
N1 C7 C6 120.8(4) .
C8 C7 C6 120.8(4) .
C9 C8 C7 122.9(5) .
C8 C9 C10 116.9(5) .
C8 C9 C23 122.2(5) .
C10 C9 C23 120.8(5) .
C11 C10 C9 120.3(5) .
C10 C11 N1 121.1(5) .
C10 C11 C12 123.9(5) .
N1 C11 C12 114.9(5) .
C13 C12 C17 119.9(5) .
C13 C12 C11 111.0(5) .
C17 C12 C11 129.1(5) .
C12 C13 C14 121.3(5) .
C12 C13 Pt1 119.0(4) .
C14 C13 Pt1 119.7(4) .
C15 C14 C13 119.2(5) .
C15 C14 C18 129.3(5) .
C13 C14 C18 111.6(5) .
C14 C15 C16 119.9(4) .
C15 C16 C17 119.5(5) .
C15 C16 C37 122.8(4) .
C17 C16 C37 117.6(5) .
C12 C17 C16 120.2(5) .
N2 C18 C19 119.3(5) .
N2 C18 C14 114.2(4) .
C19 C18 C14 126.5(5) .
C20 C19 C18 120.5(5) .
C21 C20 C19 118.6(5) .
C20 C21 C22 120.1(5) .
N2 C22 C21 121.1(5) .
C24 C23 C28 119.2(5) .
C24 C23 C9 121.2(4) .
C28 C23 C9 119.6(5) .
C23 C24 C25 121.4(5) .
C24 C25 C26 117.1(5) .
C24 C25 C33 122.6(5) .
C26 C25 C33 120.1(5) .
C27 C26 C25 123.4(5) .
C26 C27 C28 117.5(5) .
C26 C27 C29 120.3(5) .
C28 C27 C29 122.2(5) .
C27 C28 C23 121.4(5) .
C31 C29 C27 113.1(5) .
C31 C29 C30 108.3(5) .
C27 C29 C30 110.1(5) .
C31 C29 C32 107.5(5) .
C27 C29 C32 109.6(5) .
C30 C29 C32 108.1(5) .
C35 C33 C36 108.8(5) .
C35 C33 C34 108.6(5) .
C36 C33 C34 109.0(5) .
C35 C33 C25 112.1(4) .
C36 C33 C25 108.1(4) .
C34 C33 C25 110.1(4) .
C40 C37 C38 109.6(5) .
C40 C37 C16 109.9(4) .
C38 C37 C16 109.7(4) .
C40 C37 C39 108.3(4) .
C38 C37 C39 107.5(4) .
C16 C37 C39 111.8(4) .
Cl1 C41 Cl2 111.6(4) .

loop_
_geom_bond_atom_site_label_1
_geom_bond_atom_site_label_2
_geom_bond_distance
_geom_bond_site_symmetry_2
Pt1 C13 1.903(5) .
Pt1 N1 2.004(4) .
Pt1 N2 2.048(5) .
Pt1 O1 2.069(3) .
Pt1 Pt1 3.2178(5) 3
O1 C1 1.324(6) .
N1 C7 1.362(6) .
N1 C11 1.384(7) .
N2 C22 1.347(7) .
N2 C18 1.371(7) .
Cl1 C41 1.748(7) .
Cl2 C41 1.759(7) .
C1 C2 1.419(7) .
C1 C6 1.421(7) .
C2 C3 1.375(7) .
C3 C4 1.390(7) .
C4 C5 1.361(7) .
C5 C6 1.428(7) .
C6 C7 1.496(7) .
C7 C8 1.402(7) .
C8 C9 1.385(7) .
C9 C10 1.403(7) .
C9 C23 1.485(7) .
C10 C11 1.380(7) .
C11 C12 1.487(7) .
C12 C13 1.377(8) .
C12 C17 1.378(8) .
C13 C14 1.401(7) .
C14 C15 1.393(7) .
C14 C18 1.468(7) .
C15 C16 1.402(7) .
C16 C17 1.412(7) .
C16 C37 1.538(7) .
C18 C19 1.404(7) .
C19 C20 1.384(8) .
C20 C21 1.380(8) .
C21 C22 1.389(7) .
C23 C24 1.385(7) .
C23 C28 1.406(7) .
C24 C25 1.402(7) .
C25 C26 1.404(7) .
C25 C33 1.535(8) .
C26 C27 1.386(8) .
C27 C28 1.392(7) .
C27 C29 1.533(7) .
C29 C31 1.523(8) .
C29 C30 1.541(7) .
C29 C32 1.546(8) .
C33 C35 1.528(8) .
C33 C36 1.531(8) .
C33 C34 1.531(8) .
C37 C40 1.536(8) .
C37 C38 1.537(7) .
C37 C39 1.550(7) .
